data_2100741
loop_
_publ_author_name
'Ding, J.'
'Steiner, T.'
'Saenger, W.'

_publ_section_title
;
 Structure of the \g-cyclodextrin--1-propanol--17H~2~O inclusion
 complex
;
_journal_issue 5
_journal_name_full 'Acta Crystallographica Section B'
_journal_page_first 731
_journal_page_last 738
_journal_paper_doi 10.1107/S0108768191003373
_journal_volume 47
_journal_year 1991
_chemical_formula_moiety 'C48 H80 O40,C3 H8 O1,17(H2 O1)'
_chemical_formula_sum 'C51 H122 O58'
_symmetry_cell_setting tetragonal
_symmetry_space_group_name_Hall 'P 4ab 2ab'
_symmetry_space_group_name_H-M 'P 4 21 2'
_cell_angle_alpha 90
_cell_angle_beta 90
_cell_angle_gamma 90
_cell_formula_units_Z 6
_cell_length_a 23.840(5)
_cell_length_b 23.840(5)
_cell_length_c 23.227(6)
_cell_volume 13201(5)
_diffrn_radiation_type Cu
_diffrn_radiation_wavelength 1.54182
_exptl_absorpt_coefficient_mu 0.198
_exptl_crystal_density_diffrn 1.255
_exptl_crystal_F_000 1166.00
_cod_data_source_file ha0027.cif
_cod_data_source_block ha0027a
_cod_depositor_comments
;
 Adding the _atom_site_type_symbol data item.

 Antanas Vaitkus,
 2017-01-30
;
_cod_database_code 2100741

loop_
_atom_site_label
_atom_site_type_symbol
_atom_site_fract_x
_atom_site_fract_y
_atom_site_fract_z
_atom_site_U_iso_or_equiv
C(1)1 C .6683(3) .2369(3) .9504(3) .091(8)
C(2)1 C .7051(3) .2270(3) .8989(3) .093(8)
C(3)1 C .7111(3) .1609(3) .8911(3) .091(8)
C(4)1 C .7327(3) .1345(3) .9470(3) .094(8)
C(5)1 C .6919(3) .1497(3) .9963(4) .101(9)
C(6)1 C .7134(5) .1257(4) 1.0542(4) .119(9)
O(2)1 O .6810(2) .2505(2) .8494(2) .099(6)
O(3)1 O .7511(2) .1507(2) .8442(2) .104(6)
O(4)1 O .7346(2) .0762(2) .9381(2) .095(6)
O(5)1 O .6882(2) .2096(2) 1.0000(2) .097(6)
O(6)1A O .7722(4) .1422(4) 1.0634(4) .117(9)
O(6)1B O .6659(9) .1384(7) 1.0959(6) .160(10)
C(1)2 C .4501(3) .2874(4) .9498(4) .099(9)
C(2)2 C .4874(3) .3040(3) .8988(3) .095(8)
C(3)2 C .5359(3) .2640(4) .8913(3) .098(8)
C(4)2 C .5684(3) .2603(3) .9456(3) .090(8)
C(5)2 C .5310(3) .2425(4) .9958(3) .103(9)
C(6)2 C .5615(4) .2375(4) 1.0521(4) .119(9)
O(2)2 O .4522(2) .3051(2) .8470(2) .114(7)
O(3)2 O .5708(2) .2842(2) .8443(2) .114(7)
O(4)2 O .6125(2) .2200(2) .9376(2) .093(6)
O(5)2 O .4855(2) .2815(2) .9995(2) .109(6)
O(6)2A O .5912(3) .2893(4) 1.0622(3) .142(9)
O(6)2B O .5260(10) .2180(10) 1.0950(8) .170(10)
C(1)3 C .6375(3) .2547(3) .6278(4) .097(8)
C(2)3 C .6109(3) .2835(3) .6794(4) .100(9)
C(3)3 C .5532(3) .2621(4) .6881(3) .097(8)
C(4)3 C .5186(3) .2686(3) .6322(3) .093(8)
C(5)3 C .5490(3) .2359(3) .5856(3) .099(8)
C(6)3 C .5191(4) .2418(5) .5265(4) .130(10)
O(2)3 O .6449(2) .2784(2) .7305(2) .106(6)
O(3)3 O .5239(2) .2941(2) .7323(2) .108(6)
O(4)3 O .4648(2) .2451(2) .6422(2) .095(6)
O(5)3 O .6051(2) .2588(2) .5785(2) .103(6)
O(6)3A O .5176(3) .2962(4) .5055(3) .144(9)
O(6)3B O .5550(10) .224(2) .4854(9) .130(10)
C(1)4 C .7784(4) .0817(3) .6275(4) .108(9)
C(2)4 C .7776(3) .1220(3) .6785(4) .094(8)
C(3)4 C .7217(3) .1464(3) .6886(3) .094(8)
C(4)4 C .7012(3) .1749(3) .6332(3) .091(8)
C(5)4 C .7036(4) .1335(4) .5840(3) .104(9)
C(6)4 C .6811(5) .1535(5) .5273(4) .160(10)
O(2)4 O .8007(2) .0961(2) .7286(2) .109(6)
O(3)4 O .7210(2) .1873(2) .7343(2) .094(6)
O(4)4 O .6466(2) .1974(2) .6425(2) .094(6)
O(5)4 O .7563(3) .1093(2) .5777(2) .109(6)
O(6)4A O .7183(4) .1936(4) .5097(3) .131(9)
O(6)4B O .7150(10) .1410(10) .4803(7) .180(10)
C(1)5 C .7400(3) .1591(3) .2816(4) .097(8)
C(2)5 C .7737(3) .1351(3) .2305(4) .100(9)
C(3)5 C .7595(3) .0742(3) .2214(3) .099(8)
C(4)5 C .7639(4) .0413(3) .2770(4) .110(9)
C(5)5 C .7289(4) .0684(3) .3241(4) .105(9)
C(6)5 C .7324(5) .0394(4) .3826(4) .140(10)
O(2)5 O .7659(2) .1685(2) .1793(2) .113(6)
O(3)5 O .7966(3) .0506(2) .1776(3) .126(7)
O(4)5 O .7479(2) -.0147(2) .2659(2) .097(6)
O(5)5 O .7464(2) .1255(2) .3303(2) .111(7)
O(6)5A O .7900(6) .0438(4) .4009(4) .190(10)
O(6)5B O .6950(10) .0620(10) .4210(10) .240(10)
C(1)6 C .5574(3) .2857(3) .2819(4) .099(8)
C(2)6 C .5990(3) .2888(3) .2308(3) .090(8)
C(3)6 C .6277(3) .2356(3) .2196(3) .090(8)
C(4)6 C .6569(3) .2178(3) .2755(4) .102(9)
C(5)6 C .6127(3) .2118(3) .3238(3) .090(8)
C(6)6 C .6376(3) .1950(4) .3813(3) .113(9)
O(2)6 O .5677(2) .3091(2) .1816(2) .110(6)
O(3)6 O .6685(2) .2419(2) .1742(2) .103(6)
O(4)6 O .6834(2) .1634(2) .2642(2) .099(6)
O(5)6 O .5866(2) .2641(2) .3306(2) .100(6)
O(6)6 O .6768(2) .2340(3) .4016(2) .133(7)
OW(1) O .6204(3) .3248(3) .4536(3) .165(8)
OW(2) O .5856(4) .4053(4) .8389(5) .260(10)
OW(3) O .5863(6) .4333(5) .6067(5) .320(10)
OW(4) O .4263(7) .4244(6) .2922(8) .330(10)
OW(5) O .5508(6) .3977(6) 1.0440(6) .350(10)
OW(6) O .8161(7) .1439(7) .4599(6) .380(10)
OW(7) O .8972(8) .0576(8) .3873(9) .440(10)
OW(8) O .8796(8) .0786(7) 1.0616(8) .410(10)
OW(9) O .4156(5) .4131(4) .8369(7) .270(10)
OW(10) O .5427(7) .4223(7) .7141(7) .270(10)
OW(11) O .4080(10) .4810(10) .4480(10) .330(10)
OW(12) O .500 .500 .1220(10) .360(10)
OW(13) O .6430(10) .0240(10) .7850(10) .400(10)
OW(14) O .5860(10) .1130(10) .7885(9) .340(10)
OW(15) O .510(2) .079(2) .353(2) .390(10)
OW(16) O .5900(10) .0850(10) .1680(10) .380(10)
OW(17) O .466(2) .059(2) .9740(10) .320(10)
OW(18) O .505(3) .116(2) .487(3) .250(10)
OW(19) O .494(2) .130(2) .152(2) .380(10)
OW(20) O .576(2) .075(2) .4760(10) .350(10)
H(1)1 H .6689 .2772 .9588 ?
H(2)1 H .7418 .2445 .9046 ?
H(3)1 H .6747 .1441 .8819 ?
H(4)1 H .7701 .1483 .9574 ?
H(5)1 H .6550 .1335 .9884 ?
H(2)2 H .5038 .3410 .9059 ?
H(3)2 H .5222 .2263 .8820 ?
H(4)2 H .5840 .2972 .9548 ?
H(5)2 H .5171 .2046 .9881 ?
H(1)3 H .6731 .2735 .6190 ?
H(2)3 H .6086 .3238 .6714 ?
H(3)3 H .5566 .2227 .6995 ?
H(4)3 H .5145 .3079 .6206 ?
H(5)3 H .5496 .1964 .5973 ?
H(2)4 H .8018 .1539 .6688 ?
H(3)4 H .6972 .1154 .7001 ?
H(4)4 H .7256 .2064 .6229 ?
H(5)4 H .6770 .1045 .5962 ?
H(1)5 H .7539 .1964 .2923 ?
H(2)5 H .8138 .1369 .2396 ?
H(3)5 H .7205 .0715 .2083 ?
H(4)5 H .8027 .0415 .2910 ?
H(5)5 H .6896 .0651 .3120 ?
H(2)6 H .6298 .3146 .2399 ?
H(3)6 H .6005 .2072 .2073 ?
H(4)6 H .6848 .2455 .2877 ?
H(5)6 H .5867 .1820 .3124 ?
H(6)6A H .6561 .1586 .3771 ?
H(6)6B H .6072 .1919 .4096 ?
